data_4128757
loop_
_publ_author_name
'Hugelshofer, Cedric L.'
'Palani, Vignesh'
'Sarpong, Richmond'

_publ_section_title
;
 Calyciphylline B-Type Alkaloids: Total Syntheses of (-)-Daphlongamine H
 and (-)-Isodaphlongamine H.
;
_journal_issue 21
_journal_name_full 'Journal of the American Chemical Society'
_journal_page_first 8431
_journal_page_last 8435
_journal_paper_doi 10.1021/jacs.9b03576
_journal_volume 141
_journal_year 2019
_chemical_absolute_configuration rm
_chemical_formula_moiety 'C27 H43 N O3 Si'
_chemical_formula_sum 'C27 H43 N O3 Si'
_chemical_formula_weight 457.71
_space_group_crystal_system monoclinic
_space_group_IT_number 4
_space_group_name_Hall 'P 2yb'
_space_group_name_H-M_alt 'P 1 21 1'
_atom_sites_solution_hydrogens geom
_atom_sites_solution_primary dual
_audit_creation_method SHELXL-2014/7
_cell_angle_alpha 90
_cell_angle_beta 99.2147(5)
_cell_angle_gamma 90
_cell_formula_units_Z 2
_cell_length_a 8.19798(5)
_cell_length_b 7.89375(4)
_cell_length_c 20.23662(10)
_cell_measurement_reflns_used 50418
_cell_measurement_temperature 100(2)
_cell_measurement_theta_max 78.8030
_cell_measurement_theta_min 4.3880
_cell_volume 1292.669(12)
_computing_cell_refinement 'CrysAlisPro 1.171.39.46e (Rigaku OD, 2018)'
_computing_data_collection 'CrysAlisPro 1.171.39.46e (Rigaku OD, 2018)'
_computing_data_reduction 'CrysAlisPro 1.171.39.46e (Rigaku OD, 2018)'
_computing_molecular_graphics 'Olex2 (Dolomanov et al., 2009)'
_computing_publication_material 'Olex2 (Dolomanov et al., 2009)'
_computing_structure_refinement 'SHELXL-2014/7 (Sheldrick, 2014)'
_computing_structure_solution 'ShelXT (Sheldrick, 2015)'
_diffrn_ambient_temperature 100(2)
_diffrn_measured_fraction_theta_full 0.998
_diffrn_measured_fraction_theta_max 0.998
_diffrn_measurement_device_type 'ROD, Synergy Custom DW system, Pilatus 200K'
_diffrn_measurement_method '\w scans'
_diffrn_radiation_type CuK\a
_diffrn_radiation_wavelength 1.54184
_diffrn_reflns_av_R_equivalents 0.0384
_diffrn_reflns_av_unetI/netI 0.0131
_diffrn_reflns_Laue_measured_fraction_full 0.998
_diffrn_reflns_Laue_measured_fraction_max 0.998
_diffrn_reflns_limit_h_max 9
_diffrn_reflns_limit_h_min -10
_diffrn_reflns_limit_k_max 9
_diffrn_reflns_limit_k_min -9
_diffrn_reflns_limit_l_max 25
_diffrn_reflns_limit_l_min -25
_diffrn_reflns_number 55132
_diffrn_reflns_point_group_measured_fraction_full 0.998
_diffrn_reflns_point_group_measured_fraction_max 0.998
_diffrn_reflns_theta_full 74.000
_diffrn_reflns_theta_max 74.487
_diffrn_reflns_theta_min 4.427
_diffrn_source 'Rotating-anode X-ray tube'
_exptl_absorpt_coefficient_mu 1.007
_exptl_absorpt_correction_T_max 1.00000
_exptl_absorpt_correction_T_min 0.86297
_exptl_absorpt_correction_type multi-scan
_exptl_absorpt_process_details
;
Olex2 1.2-ac3
(compiled 2017.08.10 svn.r3458 for OlexSys, GUI svn.r5381)
;
_exptl_crystal_colour yellow
_exptl_crystal_density_diffrn 1.176
_exptl_crystal_description plate
_exptl_crystal_F_000 500
_exptl_crystal_size_max 0.440
_exptl_crystal_size_mid 0.250
_exptl_crystal_size_min 0.070
_refine_diff_density_max 1.152
_refine_diff_density_min -0.403
_refine_diff_density_rms 0.066
_refine_ls_abs_structure_details
;
 Flack x determined using 2405 quotients [(I+)-(I-)]/[(I+)+(I-)]
 (Parsons, Flack and Wagner, Acta Cryst. B69 (2013) 249-259).
;
_refine_ls_abs_structure_Flack 0.015(8)
_refine_ls_extinction_method none
_refine_ls_goodness_of_fit_ref 1.043
_refine_ls_hydrogen_treatment constr
_refine_ls_matrix_type full
_refine_ls_number_parameters 295
_refine_ls_number_reflns 5275
_refine_ls_number_restraints 1
_refine_ls_restrained_S_all 1.043
_refine_ls_R_factor_all 0.0559
_refine_ls_R_factor_gt 0.0556
_refine_ls_shift/su_max 0.000
_refine_ls_shift/su_mean 0.000
_refine_ls_structure_factor_coef Fsqd
_refine_ls_weighting_details 'w=1/[\s^2^(Fo^2^)+(0.0937P)^2^+1.2089P] where P=(Fo^2^+2Fc^2^)/3'
_refine_ls_weighting_scheme calc
_refine_ls_wR_factor_gt 0.1517
_refine_ls_wR_factor_ref 0.1520
_reflns_Friedel_coverage 0.859
_reflns_Friedel_fraction_full 0.998
_reflns_Friedel_fraction_max 0.998
_reflns_number_gt 5247
_reflns_number_total 5275
_reflns_threshold_expression 'I > 2\s(I)'
_cod_data_source_file ja9b03576_si_003.cif
_cod_data_source_block CH8_097p
_cod_original_sg_symbol_H-M 'P 21'
_cod_database_code 4128757
_shelx_shelxl_version_number 2014/7
_shelx_space_group_comment
;
The symmetry employed for this shelxl refinement is uniquely defined
by the following loop, which should always be used as a source of
symmetry information in preference to the above space-group names.
They are only intended as comments.
;
_shelx_estimated_absorpt_t_min 0.666
_shelx_estimated_absorpt_t_max 0.933

loop_
_space_group_symop_operation_xyz
'x, y, z'
'-x, y+1/2, -z'

loop_
_atom_site_label
_atom_site_type_symbol
_atom_site_fract_x
_atom_site_fract_y
_atom_site_fract_z
_atom_site_U_iso_or_equiv
_atom_site_adp_type
_atom_site_occupancy
_atom_site_site_symmetry_order
_atom_site_calc_flag
_atom_site_refinement_flags_posn
_atom_site_refinement_flags_adp
C1 C 0.0313(4) 0.1197(5) 0.39642(16) 0.0230(7) Uani 1 1 d . .
H1A H 0.0456 0.2052 0.3620 0.028 Uiso 1 1 calc R U
H1B H 0.0089 0.0083 0.3744 0.028 Uiso 1 1 calc R U
C2 C -0.1084(4) 0.1699(4) 0.43352(17) 0.0206(7) Uani 1 1 d . .
C3 C -0.0411(4) 0.1821(5) 0.50481(17) 0.0201(7) Uani 1 1 d . .
H3 H -0.1032 0.2102 0.5391 0.024 Uiso 1 1 calc R U
C4 C 0.1216(4) 0.1477(4) 0.51469(16) 0.0174(6) Uani 1 1 d . .
C5 C 0.1854(4) 0.1111(5) 0.45019(16) 0.0200(7) Uani 1 1 d . .
H5 H 0.2314 -0.0064 0.4519 0.024 Uiso 1 1 calc R U
C6 C 0.3240(4) 0.2387(5) 0.44361(18) 0.0231(7) Uani 1 1 d . .
H6A H 0.3700 0.2156 0.4022 0.028 Uiso 1 1 calc R U
H6B H 0.2791 0.3553 0.4409 0.028 Uiso 1 1 calc R U
C7 C 0.4594(4) 0.2226(5) 0.50408(18) 0.0214(7) Uani 1 1 d . .
H7A H 0.5489 0.3038 0.4995 0.026 Uiso 1 1 calc R U
H7B H 0.5065 0.1070 0.5052 0.026 Uiso 1 1 calc R U
C8 C 0.3963(4) 0.2565(5) 0.56982(17) 0.0203(7) Uani 1 1 d . .
H8 H 0.3647 0.3787 0.5709 0.024 Uiso 1 1 calc R U
C9 C 0.2430(4) 0.1476(4) 0.57852(16) 0.0179(6) Uani 1 1 d . .
H9 H 0.2815 0.0283 0.5875 0.022 Uiso 1 1 calc R U
C10 C 0.0747(4) 0.0786(5) 0.66593(18) 0.0221(7) Uani 1 1 d . .
H10A H 0.1347 -0.0303 0.6730 0.027 Uiso 1 1 calc R U
H10B H -0.0335 0.0591 0.6374 0.027 Uiso 1 1 calc R U
C11 C 0.0533(4) 0.1590(4) 0.73211(17) 0.0216(7) Uani 1 1 d . .
H11 H -0.0223 0.2584 0.7224 0.026 Uiso 1 1 calc R U
C12 C -0.0173(5) 0.0432(6) 0.7799(2) 0.0327(9) Uani 1 1 d . .
H12A H -0.1330 0.0179 0.7620 0.049 Uiso 1 1 calc R U
H12B H -0.0109 0.0991 0.8235 0.049 Uiso 1 1 calc R U
H12C H 0.0462 -0.0624 0.7853 0.049 Uiso 1 1 calc R U
C13 C 0.2278(5) 0.2259(6) 0.75639(18) 0.0303(9) Uani 1 1 d . .
H13 H 0.2267 0.3197 0.7895 0.036 Uiso 1 1 calc R U
C14 C 0.3553(5) 0.0816(8) 0.7849(2) 0.0431(12) Uani 1 1 d . .
H14A H 0.4222 0.1180 0.8277 0.052 Uiso 1 1 calc R U
H14B H 0.2958 -0.0237 0.7929 0.052 Uiso 1 1 calc R U
C15 C 0.4671(6) 0.0514(7) 0.7315(3) 0.0412(11) Uani 1 1 d . .
H15A H 0.4200 -0.0357 0.6987 0.049 Uiso 1 1 calc R U
H15B H 0.5798 0.0166 0.7523 0.049 Uiso 1 1 calc R U
C16 C 0.4678(5) 0.2337(8) 0.6976(2) 0.0398(11) Uani 1 1 d . .
C17 C 0.2844(5) 0.2908(6) 0.69104(18) 0.0273(8) Uani 1 1 d . .
H17 H 0.2743 0.4168 0.6872 0.033 Uiso 1 1 calc R U
C18 C 0.5251(5) 0.2208(5) 0.63024(19) 0.0265(8) Uani 1 1 d . .
C19 C 0.5872(6) 0.3457(6) 0.7433(2) 0.0362(10) Uani 1 1 d . .
H19A H 0.5422 0.3658 0.7852 0.043 Uiso 1 1 calc R U
H19B H 0.6936 0.2850 0.7552 0.043 Uiso 1 1 calc R U
C20A C 0.6190(8) 0.5136(7) 0.7128(2) 0.0462(12) Uani 1 1 d . .
H20A H 0.5149 0.5795 0.7058 0.055 Uiso 1 1 calc R U
H20B H 0.6512 0.4935 0.6684 0.055 Uiso 1 1 calc R U
C21 C 0.7581(5) 0.6235(7) 0.75629(18) 0.0332(8) Uani 1 1 d . .
H21A H 0.8614 0.5568 0.7662 0.040 Uiso 1 1 calc R U
H21B H 0.7810 0.7257 0.7309 0.040 Uiso 1 1 calc R U
C22 C 1.0228(5) 0.6731(6) 0.9035(2) 0.0339(9) Uani 1 1 d . .
H22A H 1.0715 0.6076 0.8704 0.051 Uiso 1 1 calc R U
H22B H 1.0758 0.6413 0.9487 0.051 Uiso 1 1 calc R U
H22C H 1.0398 0.7943 0.8965 0.051 Uiso 1 1 calc R U
C23 C 0.7690(6) 0.4010(5) 0.9143(2) 0.0334(9) Uani 1 1 d . .
H23A H 0.6508 0.3744 0.9084 0.050 Uiso 1 1 calc R U
H23B H 0.8189 0.3795 0.9609 0.050 Uiso 1 1 calc R U
H23C H 0.8227 0.3295 0.8845 0.050 Uiso 1 1 calc R U
C24 C 0.6891(5) 0.7687(5) 0.94830(18) 0.0241(7) Uani 1 1 d . .
C25 C 0.7235(6) 0.9540(5) 0.9331(2) 0.0315(9) Uani 1 1 d . .
H25A H 0.8417 0.9775 0.9460 0.047 Uiso 1 1 calc R U
H25B H 0.6601 1.0279 0.9585 0.047 Uiso 1 1 calc R U
H25C H 0.6908 0.9754 0.8851 0.047 Uiso 1 1 calc R U
C26 C 0.7482(6) 0.7309(6) 1.02268(19) 0.0336(9) Uani 1 1 d . .
H26A H 0.7244 0.6124 1.0320 0.050 Uiso 1 1 calc R U
H26B H 0.6905 0.8053 1.0501 0.050 Uiso 1 1 calc R U
H26C H 0.8675 0.7508 1.0334 0.050 Uiso 1 1 calc R U
C27 C 0.5011(5) 0.7381(6) 0.9320(2) 0.0331(9) Uani 1 1 d . .
H27A H 0.4621 0.7649 0.8849 0.050 Uiso 1 1 calc R U
H27B H 0.4446 0.8109 0.9604 0.050 Uiso 1 1 calc R U
H27C H 0.4773 0.6191 0.9405 0.050 Uiso 1 1 calc R U
N1 N 0.1718(3) 0.2051(4) 0.63622(14) 0.0190(6) Uani 1 1 d . .
O1 O -0.2519(3) 0.1930(4) 0.40710(13) 0.0271(6) Uani 1 1 d . .
O2 O 0.6653(3) 0.1784(4) 0.62635(15) 0.0347(7) Uani 1 1 d . .
O3 O 0.7053(4) 0.6728(4) 0.81745(13) 0.0301(6) Uani 1 1 d . .
Si1 Si 0.79702(12) 0.62794(12) 0.89381(4) 0.0214(2) Uani 1 1 d . .

loop_
_atom_site_aniso_label
_atom_site_aniso_U_11
_atom_site_aniso_U_22
_atom_site_aniso_U_33
_atom_site_aniso_U_23
_atom_site_aniso_U_13
_atom_site_aniso_U_12
C1 0.0230(15) 0.0254(17) 0.0207(15) -0.0036(16) 0.0043(12) 0.0019(15)
C2 0.0220(16) 0.0164(16) 0.0234(16) -0.0001(13) 0.0032(13) 0.0027(12)
C3 0.0214(16) 0.0178(16) 0.0218(15) -0.0020(13) 0.0059(12) 0.0022(13)
C4 0.0193(14) 0.0125(15) 0.0210(15) -0.0020(12) 0.0048(12) -0.0034(12)
C5 0.0212(15) 0.0175(16) 0.0219(15) -0.0040(14) 0.0053(12) 0.0011(13)
C6 0.0253(17) 0.0226(17) 0.0232(16) -0.0021(14) 0.0093(13) -0.0019(14)
C7 0.0181(15) 0.0217(18) 0.0262(17) -0.0047(14) 0.0092(13) -0.0041(13)
C8 0.0180(15) 0.0196(16) 0.0245(17) -0.0043(13) 0.0067(13) -0.0050(13)
C9 0.0174(14) 0.0170(16) 0.0201(15) -0.0018(13) 0.0050(11) -0.0029(13)
C10 0.0224(16) 0.0209(18) 0.0244(17) 0.0002(13) 0.0082(13) -0.0033(13)
C11 0.0205(15) 0.0203(18) 0.0254(16) 0.0022(14) 0.0077(12) -0.0017(13)
C12 0.040(2) 0.031(2) 0.030(2) 0.0057(17) 0.0175(17) -0.0005(18)
C13 0.0253(18) 0.047(3) 0.0199(17) -0.0038(17) 0.0064(14) -0.0062(17)
C14 0.0260(19) 0.066(3) 0.035(2) 0.011(2) -0.0014(16) 0.000(2)
C15 0.033(2) 0.041(3) 0.049(3) 0.006(2) 0.0013(19) 0.0023(19)
C16 0.0229(18) 0.072(3) 0.0243(19) -0.007(2) 0.0043(15) -0.011(2)
C17 0.0256(18) 0.036(2) 0.0219(17) -0.0084(16) 0.0084(14) -0.0123(16)
C18 0.0218(17) 0.031(2) 0.0273(18) -0.0051(16) 0.0052(14) -0.0105(15)
C19 0.037(2) 0.040(2) 0.029(2) -0.0016(18) 0.0003(17) 0.0010(19)
C20A 0.078(4) 0.034(2) 0.026(2) -0.0044(19) 0.009(2) -0.003(2)
C21 0.045(2) 0.036(2) 0.0200(16) -0.0020(18) 0.0113(15) 0.003(2)
C22 0.0315(19) 0.039(2) 0.0314(19) 0.0048(17) 0.0064(15) 0.0036(17)
C23 0.046(2) 0.024(2) 0.029(2) 0.0010(16) 0.0019(18) 0.0041(17)
C24 0.0314(19) 0.0207(18) 0.0210(17) -0.0009(14) 0.0062(14) -0.0005(14)
C25 0.049(2) 0.0206(18) 0.0266(19) -0.0011(15) 0.0121(17) 0.0000(17)
C26 0.047(2) 0.034(2) 0.0209(18) -0.0026(16) 0.0092(16) -0.0046(18)
C27 0.033(2) 0.033(2) 0.036(2) -0.0008(17) 0.0132(16) 0.0026(17)
N1 0.0178(12) 0.0197(15) 0.0203(13) -0.0022(12) 0.0059(10) -0.0037(11)
O1 0.0211(11) 0.0332(14) 0.0264(13) 0.0008(11) 0.0020(10) 0.0049(11)
O2 0.0218(12) 0.0479(18) 0.0336(14) -0.0106(13) 0.0015(11) -0.0005(12)
O3 0.0414(15) 0.0325(16) 0.0173(12) -0.0012(11) 0.0070(10) 0.0103(12)
Si1 0.0290(5) 0.0179(4) 0.0174(4) 0.0007(4) 0.0037(3) 0.0019(4)

loop_
_atom_type_symbol
_atom_type_description
_atom_type_scat_dispersion_real
_atom_type_scat_dispersion_imag
_atom_type_scat_source
C C 0.0181 0.0091 'International Tables Vol C Tables 4.2.6.8 and 6.1.1.4'
H H 0.0000 0.0000 'International Tables Vol C Tables 4.2.6.8 and 6.1.1.4'
N N 0.0311 0.0180 'International Tables Vol C Tables 4.2.6.8 and 6.1.1.4'
O O 0.0492 0.0322 'International Tables Vol C Tables 4.2.6.8 and 6.1.1.4'
Si Si 0.2541 0.3302 'International Tables Vol C Tables 4.2.6.8 and 6.1.1.4'

loop_
_geom_angle_atom_site_label_1
_geom_angle_atom_site_label_2
_geom_angle_atom_site_label_3
_geom_angle
C2 C1 C5 105.2(3)
C2 C1 H1A 110.7
C5 C1 H1A 110.7
C2 C1 H1B 110.7
C5 C1 H1B 110.7
H1A C1 H1B 108.8
O1 C2 C3 127.2(3)
O1 C2 C1 124.8(3)
C3 C2 C1 108.0(3)
C4 C3 C2 110.0(3)
C4 C3 H3 125.0
C2 C3 H3 125.0
C3 C4 C9 129.4(3)
C3 C4 C5 112.5(3)
C9 C4 C5 118.1(3)
C4 C5 C1 104.2(3)
C4 C5 C6 108.2(3)
C1 C5 C6 116.5(3)
C4 C5 H5 109.2
C1 C5 H5 109.2
C6 C5 H5 109.2
C7 C6 C5 109.2(3)
C7 C6 H6A 109.8
C5 C6 H6A 109.8
C7 C6 H6B 109.8
C5 C6 H6B 109.8
H6A C6 H6B 108.3
C6 C7 C8 112.4(3)
C6 C7 H7A 109.1
C8 C7 H7A 109.1
C6 C7 H7B 109.1
C8 C7 H7B 109.1
H7A C7 H7B 107.8
C18 C8 C7 112.5(3)
C18 C8 C9 106.1(3)
C7 C8 C9 113.2(3)
C18 C8 H8 108.3
C7 C8 H8 108.3
C9 C8 H8 108.3
N1 C9 C4 113.2(3)
N1 C9 C8 110.6(3)
C4 C9 C8 109.8(3)
N1 C9 H9 107.7
C4 C9 H9 107.7
C8 C9 H9 107.7
N1 C10 C11 103.0(3)
N1 C10 H10A 111.2
C11 C10 H10A 111.2
N1 C10 H10B 111.2
C11 C10 H10B 111.2
H10A C10 H10B 109.1
C12 C11 C10 115.0(3)
C12 C11 C13 115.9(3)
C10 C11 C13 101.2(3)
C12 C11 H11 108.1
C10 C11 H11 108.1
C13 C11 H11 108.1
C11 C12 H12A 109.5
C11 C12 H12B 109.5
H12A C12 H12B 109.5
C11 C12 H12C 109.5
H12A C12 H12C 109.5
H12B C12 H12C 109.5
C11 C13 C17 103.4(3)
C11 C13 C14 113.3(4)
C17 C13 C14 106.0(3)
C11 C13 H13 111.3
C17 C13 H13 111.3
C14 C13 H13 111.3
C15 C14 C13 106.6(4)
C15 C14 H14A 110.4
C13 C14 H14A 110.4
C15 C14 H14B 110.4
C13 C14 H14B 110.4
H14A C14 H14B 108.6
C14 C15 C16 101.9(4)
C14 C15 H15A 111.4
C16 C15 H15A 111.4
C14 C15 H15B 111.4
C16 C15 H15B 111.4
H15A C15 H15B 109.3
C18 C16 C19 109.0(4)
C18 C16 C17 112.2(3)
C19 C16 C17 113.8(4)
C18 C16 C15 110.5(4)
C19 C16 C15 108.0(4)
C17 C16 C15 103.2(3)
N1 C17 C16 114.1(3)
N1 C17 C13 104.5(3)
C16 C17 C13 104.4(3)
N1 C17 H17 111.2
C16 C17 H17 111.2
C13 C17 H17 111.2
O2 C18 C8 123.1(3)
O2 C18 C16 120.7(4)
C8 C18 C16 116.1(3)
C20A C19 C16 113.7(4)
C20A C19 H19A 108.8
C16 C19 H19A 108.8
C20A C19 H19B 108.8
C16 C19 H19B 108.8
H19A C19 H19B 107.7
C19 C20A C21 114.4(4)
C19 C20A H20A 108.7
C21 C20A H20A 108.7
C19 C20A H20B 108.7
C21 C20A H20B 108.7
H20A C20A H20B 107.6
O3 C21 C20A 109.8(4)
O3 C21 H21A 109.7
C20A C21 H21A 109.7
O3 C21 H21B 109.7
C20A C21 H21B 109.7
H21A C21 H21B 108.2
Si1 C22 H22A 109.5
Si1 C22 H22B 109.5
H22A C22 H22B 109.5
Si1 C22 H22C 109.5
H22A C22 H22C 109.5
H22B C22 H22C 109.5
Si1 C23 H23A 109.5
Si1 C23 H23B 109.5
H23A C23 H23B 109.5
Si1 C23 H23C 109.5
H23A C23 H23C 109.5
H23B C23 H23C 109.5
C25 C24 C26 110.1(3)
C25 C24 C27 108.5(3)
C26 C24 C27 109.1(3)
C25 C24 Si1 109.1(3)
C26 C24 Si1 110.8(3)
C27 C24 Si1 109.2(3)
C24 C25 H25A 109.5
C24 C25 H25B 109.5
H25A C25 H25B 109.5
C24 C25 H25C 109.5
H25A C25 H25C 109.5
H25B C25 H25C 109.5
C24 C26 H26A 109.5
C24 C26 H26B 109.5
H26A C26 H26B 109.5
C24 C26 H26C 109.5
H26A C26 H26C 109.5
H26B C26 H26C 109.5
C24 C27 H27A 109.5
C24 C27 H27B 109.5
H27A C27 H27B 109.5
C24 C27 H27C 109.5
H27A C27 H27C 109.5
H27B C27 H27C 109.5
C9 N1 C10 115.4(3)
C9 N1 C17 117.3(3)
C10 N1 C17 108.5(3)
C21 O3 Si1 126.8(3)
O3 Si1 C23 111.25(18)
O3 Si1 C22 110.75(17)
C23 Si1 C22 108.5(2)
O3 Si1 C24 103.66(15)
C23 Si1 C24 110.55(19)
C22 Si1 C24 112.16(19)

loop_
_geom_bond_atom_site_label_1
_geom_bond_atom_site_label_2
_geom_bond_distance
C1 C2 1.519(5)
C1 C5 1.531(4)
C1 H1A 0.9900
C1 H1B 0.9900
C2 O1 1.226(4)
C2 C3 1.463(5)
C3 C4 1.344(5)
C3 H3 0.9500
C4 C9 1.499(4)
C4 C5 1.510(4)
C5 C6 1.540(5)
C5 H5 1.0000
C6 C7 1.520(5)
C6 H6A 0.9900
C6 H6B 0.9900
C7 C8 1.526(5)
C7 H7A 0.9900
C7 H7B 0.9900
C8 C18 1.508(5)
C8 C9 1.556(4)
C8 H8 1.0000
C9 N1 1.459(4)
C9 H9 1.0000
C10 N1 1.465(4)
C10 C11 1.517(5)
C10 H10A 0.9900
C10 H10B 0.9900
C11 C12 1.512(5)
C11 C13 1.530(5)
C11 H11 1.0000
C12 H12A 0.9800
C12 H12B 0.9800
C12 H12C 0.9800
C13 C17 1.556(5)
C13 C14 1.591(7)
C13 H13 1.0000
C14 C15 1.543(7)
C14 H14A 0.9900
C14 H14B 0.9900
C15 C16 1.595(8)
C15 H15A 0.9900
C15 H15B 0.9900
C16 C18 1.514(5)
C16 C19 1.518(6)
C16 C17 1.556(6)
C17 N1 1.487(4)
C17 H17 1.0000
C18 O2 1.212(5)
C19 C20A 1.502(7)
C19 H19A 0.9900
C19 H19B 0.9900
C20A C21 1.583(7)
C20A H20A 0.9900
C20A H20B 0.9900
C21 O3 1.429(4)
C21 H21A 0.9900
C21 H21B 0.9900
C22 Si1 1.864(4)
C22 H22A 0.9800
C22 H22B 0.9800
C22 H22C 0.9800
C23 Si1 1.862(4)
C23 H23A 0.9800
C23 H23B 0.9800
C23 H23C 0.9800
C24 C25 1.530(5)
C24 C26 1.535(5)
C24 C27 1.542(6)
C24 Si1 1.883(4)
C25 H25A 0.9800
C25 H25B 0.9800
C25 H25C 0.9800
C26 H26A 0.9800
C26 H26B 0.9800
C26 H26C 0.9800
C27 H27A 0.9800
C27 H27B 0.9800
C27 H27C 0.9800
O3 Si1 1.645(3)

loop_
_geom_torsion_atom_site_label_1
_geom_torsion_atom_site_label_2
_geom_torsion_atom_site_label_3
_geom_torsion_atom_site_label_4
_geom_torsion
C5 C1 C2 O1 178.5(3)
C5 C1 C2 C3 -2.4(4)
O1 C2 C3 C4 179.9(4)
C1 C2 C3 C4 0.8(4)
C2 C3 C4 C9 178.8(3)
C2 C3 C4 C5 1.2(4)
C3 C4 C5 C1 -2.6(4)
C9 C4 C5 C1 179.5(3)
C3 C4 C5 C6 121.9(3)
C9 C4 C5 C6 -55.9(4)
C2 C1 C5 C4 2.9(4)
C2 C1 C5 C6 -116.2(3)
C4 C5 C6 C7 58.1(4)
C1 C5 C6 C7 175.0(3)
C5 C6 C7 C8 -59.4(4)
C6 C7 C8 C18 173.3(3)
C6 C7 C8 C9 52.9(4)
C3 C4 C9 N1 -4.7(5)
C5 C4 C9 N1 172.7(3)
C3 C4 C9 C8 -128.9(4)
C5 C4 C9 C8 48.6(4)
C18 C8 C9 N1 65.7(4)
C7 C8 C9 N1 -170.4(3)
C18 C8 C9 C4 -168.7(3)
C7 C8 C9 C4 -44.8(4)
N1 C10 C11 C12 -169.6(3)
N1 C10 C11 C13 -43.9(3)
C12 C11 C13 C17 163.4(3)
C10 C11 C13 C17 38.3(4)
C12 C11 C13 C14 49.1(4)
C10 C11 C13 C14 -76.0(4)
C11 C13 C14 C15 105.7(4)
C17 C13 C14 C15 -6.9(5)
C13 C14 C15 C16 29.8(5)
C14 C15 C16 C18 -162.2(3)
C14 C15 C16 C19 78.7(4)
C14 C15 C16 C17 -42.1(4)
C18 C16 C17 N1 43.7(5)
C19 C16 C17 N1 168.0(4)
C15 C16 C17 N1 -75.3(4)
C18 C16 C17 C13 157.1(4)
C19 C16 C17 C13 -78.6(5)
C15 C16 C17 C13 38.2(4)
C11 C13 C17 N1 -18.9(4)
C14 C13 C17 N1 100.5(4)
C11 C13 C17 C16 -139.0(4)
C14 C13 C17 C16 -19.6(4)
C7 C8 C18 O2 3.6(5)
C9 C8 C18 O2 128.0(4)
C7 C8 C18 C16 -173.9(4)
C9 C8 C18 C16 -49.6(5)
C19 C16 C18 O2 52.8(6)
C17 C16 C18 O2 179.7(4)
C15 C16 C18 O2 -65.7(5)
C19 C16 C18 C8 -129.6(4)
C17 C16 C18 C8 -2.6(6)
C15 C16 C18 C8 111.9(4)
C18 C16 C19 C20A 51.5(6)
C17 C16 C19 C20A -74.6(5)
C15 C16 C19 C20A 171.6(4)
C16 C19 C20A C21 -173.4(4)
C19 C20A C21 O3 -65.8(6)
C4 C9 N1 C10 80.0(4)
C8 C9 N1 C10 -156.3(3)
C4 C9 N1 C17 -150.2(3)
C8 C9 N1 C17 -26.5(4)
C11 C10 N1 C9 167.1(3)
C11 C10 N1 C17 33.1(4)
C16 C17 N1 C9 -28.3(5)
C13 C17 N1 C9 -141.6(3)
C16 C17 N1 C10 104.7(4)
C13 C17 N1 C10 -8.6(4)
C20A C21 O3 Si1 120.4(4)
C21 O3 Si1 C23 -72.8(4)
C21 O3 Si1 C22 47.9(4)
C21 O3 Si1 C24 168.3(4)
C25 C24 Si1 O3 -64.1(3)
C26 C24 Si1 O3 174.5(3)
C27 C24 Si1 O3 54.3(3)
C25 C24 Si1 C23 176.6(3)
C26 C24 Si1 C23 55.2(3)
C27 C24 Si1 C23 -65.0(3)
C25 C24 Si1 C22 55.4(3)
C26 C24 Si1 C22 -66.0(3)
C27 C24 Si1 C22 173.8(3)
